data_4514407
loop_
_publ_author_name
'Batuecas, Mar\'ia'
'Luo, Junfei'
'Gergelitsov\'a, Ivana'
'Kr\"amer, Katrina'
'Whitaker, Daniel'
'Vitorica-Yrezabal, I\~nigo J.'
'Larrosa, Igor'

_publ_section_title
;
 Catalytic Asymmetric C--H Arylation of (\h6-Arene)Chromium Complexes:
 Facile Access to Planar-Chiral Phosphines
;
_journal_issue 6
_journal_name_full 'ACS Catalysis'
_journal_page_first 5268
_journal_paper_doi 10.1021/acscatal.9b00918
_journal_volume 9
_journal_year 2019
_chemical_absolute_configuration ad
_chemical_formula_moiety 'C32 H24 Cr N O5 P, C5 H12'
_chemical_formula_sum 'C37 H36 Cr N O5 P'
_chemical_formula_weight 657.64
_space_group_crystal_system orthorhombic
_space_group_IT_number 19
_space_group_name_Hall 'P 2ac 2ab'
_space_group_name_H-M_alt 'P 21 21 21'
_symmetry_space_group_name_Hall 'P 2ac 2ab'
_symmetry_space_group_name_H-M 'P 21 21 21'
_atom_sites_solution_hydrogens geom
_atom_sites_solution_primary dual
_audit_creation_date 2018-07-13
_audit_creation_method
;
Olex2 1.2
(compiled 2018.05.18 svn.r3508 for OlexSys, GUI svn.r5497)
;
_cell_angle_alpha 90
_cell_angle_beta 90
_cell_angle_gamma 90
_cell_formula_units_Z 4
_cell_length_a 7.1500(3)
_cell_length_b 19.5691(7)
_cell_length_c 24.0399(11)
_cell_measurement_reflns_used 8014
_cell_measurement_temperature 150.00(10)
_cell_measurement_theta_max 72.9450
_cell_measurement_theta_min 2.9200
_cell_volume 3363.6(2)
_computing_cell_refinement 'CrysAlisPro 1.171.39.46 (Rigaku OD, 2018)'
_computing_data_collection 'CrysAlisPro 1.171.39.46 (Rigaku OD, 2018)'
_computing_data_reduction 'CrysAlisPro 1.171.39.46 (Rigaku OD, 2018)'
_computing_molecular_graphics 'Olex2 (Dolomanov et al., 2009)'
_computing_publication_material 'Olex2 (Dolomanov et al., 2009)'
_computing_structure_refinement 'ShelXL (Sheldrick, 2015)'
_computing_structure_solution 'ShelXT (Sheldrick, 2015)'
_diffrn_ambient_environment N~2~
_diffrn_ambient_temperature 150.00(10)
_diffrn_detector 'CCD plate'
_diffrn_measured_fraction_theta_full 0.999
_diffrn_measured_fraction_theta_max 0.987
_diffrn_measurement_details
;
List of Runs (angles in degrees, time in seconds):

  # Type    Start    End  Width  t~exp~   \w     \q     \k     \f   Frames
--------------------------------------------------------------------------
  1  \w    -45.00 -20.00   1.00    2.00    --    5.00 -44.00   3.00   25
  2  \w    -50.00  35.00   1.00    2.00    --  -44.80  44.00 154.00   85
  3  \w   -119.00 -14.00   1.00    2.00    --  -44.80 -44.00   3.00  105
  4  \w   -183.00-146.00   1.00   10.00    -- -110.00 -44.00   3.00   37
  5  \w   -109.00 -82.00   1.00   10.00    -- -110.00 -44.00   3.00   27
  6  \w    -93.00 -47.00   1.00   10.00    -- -110.00  44.00 154.00   46
  7  \w      6.00  31.00   1.00    2.00    --    5.00  44.00 154.00   25
  8  \w    -39.00  36.00   1.00    2.00    --  -44.80  56.00-140.96   75
  9  \w    -91.00 -12.00   1.00    2.00    --  -44.80 -57.00 -90.00   79
 10  \w    -65.00 -28.00   1.00   10.00    -- -110.00  38.00   0.00   37
 11  \w    -98.00 -71.00   1.00   10.00    -- -110.00 -38.00-146.70   27
 12  \w    -99.00 -70.00   1.00   10.00    -- -110.00 -38.00 -60.00   29
 13  \w   -183.00-156.00   1.00   10.00    -- -110.00 -38.00-146.70   27
 14  \w   -193.00 -80.00   1.00   10.00    -- -110.00 -57.00-150.00  113
 15  \w   -100.00 -72.00   1.00   10.00    -- -110.00 -71.00 -84.51   28
 16  \w   -148.00 -21.00   1.00   10.00    -- -110.00  76.00 120.00  127
 17  \w   -106.00 -77.00   1.00   10.00    -- -110.00 -51.00-139.15   29
 18  \w   -150.00 -23.00   1.00   10.00    -- -110.00  76.00  60.00  127
 19  \w   -187.00-160.00   1.00   10.00    -- -110.00 -74.00-114.83   27
 20  \w    -97.00 -72.00   1.00   10.00    -- -110.00 -74.00-114.83   25
 21  \w    -95.00 -70.00   1.00   10.00    -- -110.00 -76.00 -90.00   25
 22  \w    -86.00 -22.00   1.00   10.00    -- -110.00  38.00 -60.00   64
 23  \w   -141.00 -69.00   1.00   10.00    -- -110.00 -33.00-168.07   72
 24  \w    -99.00 -72.00   1.00   10.00    -- -110.00 -44.00-115.07   27
 25  \w   -105.00 -71.00   1.00   10.00    -- -110.00 -41.00 -98.84   34
 26  \w    -98.00 -72.00   1.00   10.00    -- -110.00 -41.00 -68.81   26
 27  \w   -104.00 -78.00   1.00   10.00    -- -110.00  38.00 -90.00   26
 28  \w   -100.00 -73.00   1.00   10.00    -- -110.00 -47.00-119.46   27
 29  \w   -197.00 -82.00   1.00   10.00    -- -110.00 -35.00 -75.80  115
 30  \w   -152.00-125.00   1.00   10.00    -- -110.00 -49.00 -91.71   27
 31  \w   -100.00 -75.00   1.00   10.00    -- -110.00 -49.00 -91.71   25
 32  \w    -96.00 -71.00   1.00   10.00    -- -110.00 -43.00 -85.91   25
 33  \w   -100.00 -75.00   1.00   10.00    -- -110.00 -73.00 -73.42   25
 34  \w    -98.00 -73.00   1.00   10.00    -- -110.00 -47.00-141.30   25
 35  \w   -148.00 -86.00   1.00   10.00    -- -110.00  76.00 -90.00   62
 36  \w    -64.00 -28.00   1.00   10.00    -- -110.00  76.00 -90.00   36
 37  \w   -144.00-117.00   1.00   10.00    -- -110.00  38.00 -60.00   27
 38  \w    -95.00 -70.00   1.00   10.00    -- -110.00 -76.00 -60.00   25
 39  \w    -98.00 -73.00   1.00   10.00    -- -110.00 -47.00-122.35   25
 40  \w    -96.00 -71.00   1.00   10.00    -- -110.00 -43.00 -81.59   25
 41  \w    -94.00 -69.00   1.00   10.00    -- -110.00 -38.00-120.00   25
 42  \w   -198.00 -64.00   1.00   10.00    -- -110.00 -25.00-152.13  134
 43  \w   -101.00 -76.00   1.00   10.00    -- -110.00 -60.00-121.81   25
 44  \w   -102.00 -77.00   1.00   10.00    -- -110.00 -50.00-136.57   25
 45  \w   -100.00 -75.00   1.00   10.00    -- -110.00 -64.00 -99.61   25
 46  \w    -98.00 -73.00   1.00   10.00    -- -110.00 -47.00-115.56   25
 47  \w    -96.00 -71.00   1.00   10.00    -- -110.00 -41.00 -93.86   25
 48  \w    -82.00 -23.00   1.00   10.00    -- -110.00  76.00 -60.00   59
 49  \w   -141.00 -73.00   1.00   10.00    -- -110.00 -76.00 120.00   68
 50  \w    -95.00 -70.00   1.00   10.00    -- -110.00 -38.00-150.00   25
 51  \w   -173.00-148.00   1.00   10.00    -- -110.00 -38.00 -30.00   25
 52  \w    -97.00 -72.00   1.00   10.00    -- -110.00 -38.00 -30.00   25
 53  \w    -94.00 -69.00   1.00   10.00    -- -110.00 -38.00 -90.00   25
 54  \w    -48.00 -23.00   1.00   10.00    -- -110.00 -19.00-150.00   25
 55  \w   -143.00-115.00   1.00   10.00    -- -110.00  38.00   0.00   28
;
_diffrn_measurement_device 'four-circle diffractometer'
_diffrn_measurement_device_type 'XtaLAB AFC11 (RINC): Kappa single'
_diffrn_measurement_method '\w scans'
_diffrn_orient_matrix_type 'CrysAlisPro convention (1999,Acta A55,543-557)'
_diffrn_orient_matrix_UB_11 -0.0228376000
_diffrn_orient_matrix_UB_12 -0.0027446000
_diffrn_orient_matrix_UB_13 0.0636641000
_diffrn_orient_matrix_UB_21 -0.1171366000
_diffrn_orient_matrix_UB_22 -0.0656798000
_diffrn_orient_matrix_UB_23 -0.0055053000
_diffrn_orient_matrix_UB_31 0.1795100000
_diffrn_orient_matrix_UB_32 -0.0433014000
_diffrn_orient_matrix_UB_33 0.0044866000
_diffrn_radiation_monochromator mirror
_diffrn_radiation_probe x-ray
_diffrn_radiation_type CuK\a
_diffrn_radiation_wavelength 1.54184
_diffrn_reflns_av_R_equivalents 0.0660
_diffrn_reflns_av_unetI/netI 0.0361
_diffrn_reflns_Laue_measured_fraction_full 0.999
_diffrn_reflns_Laue_measured_fraction_max 0.987
_diffrn_reflns_limit_h_max 8
_diffrn_reflns_limit_h_min -8
_diffrn_reflns_limit_k_max 23
_diffrn_reflns_limit_k_min -24
_diffrn_reflns_limit_l_max 30
_diffrn_reflns_limit_l_min -30
_diffrn_reflns_number 49228
_diffrn_reflns_point_group_measured_fraction_full 1.000
_diffrn_reflns_point_group_measured_fraction_max 0.980
_diffrn_reflns_theta_full 67.684
_diffrn_reflns_theta_max 77.677
_diffrn_reflns_theta_min 2.912
_diffrn_source 'Rotating-anode X-ray tube (dual wavelength)'
_diffrn_source_type 'Rigaku (Cu) X-ray DW Source'
_exptl_absorpt_coefficient_mu 3.594
_exptl_absorpt_correction_T_max 1.00000
_exptl_absorpt_correction_T_min 0.74751
_exptl_absorpt_correction_type multi-scan
_exptl_absorpt_process_details
;
CrysAlisPro 1.171.39.46 (Rigaku Oxford Diffraction, 2018)
Empirical absorption correction using spherical harmonics,
 implemented in SCALE3 ABSPACK scaling algorithm.
;
_exptl_crystal_colour 'clear light orange'
_exptl_crystal_colour_lustre clear
_exptl_crystal_colour_modifier light
_exptl_crystal_colour_primary orange
_exptl_crystal_density_diffrn 1.299
_exptl_crystal_description plate
_exptl_crystal_F_000 1376
_exptl_crystal_size_max 0.25
_exptl_crystal_size_mid 0.2
_exptl_crystal_size_min 0.06
_refine_diff_density_max 0.951
_refine_diff_density_min -0.470
_refine_diff_density_rms 0.067
_refine_ls_abs_structure_details
;
 Flack x determined using 2335 quotients [(I+)-(I-)]/[(I+)+(I-)]
 (Parsons, Flack and Wagner, Acta Cryst. B69 (2013) 249-259).
;
_refine_ls_abs_structure_Flack 0.010(4)
_refine_ls_extinction_method none
_refine_ls_goodness_of_fit_ref 1.059
_refine_ls_hydrogen_treatment constr
_refine_ls_matrix_type full
_refine_ls_number_parameters 454
_refine_ls_number_reflns 7020
_refine_ls_number_restraints 102
_refine_ls_restrained_S_all 1.052
_refine_ls_R_factor_all 0.0689
_refine_ls_R_factor_gt 0.0590
_refine_ls_shift/su_max 0.001
_refine_ls_shift/su_mean 0.000
_refine_ls_structure_factor_coef Fsqd
_refine_ls_weighting_details 'w=1/[\s^2^(Fo^2^)+(0.0958P)^2^+1.7314P] where P=(Fo^2^+2Fc^2^)/3'
_refine_ls_weighting_scheme calc
_refine_ls_wR_factor_gt 0.1589
_refine_ls_wR_factor_ref 0.1690
_reflns_Friedel_coverage 0.753
_reflns_Friedel_fraction_full 1.000
_reflns_Friedel_fraction_max 0.972
_reflns_number_gt 6052
_reflns_number_total 7020
_reflns_threshold_expression 'I > 2\s(I)'
_cod_data_source_file cs9b00918_si_005.cif
_cod_data_source_block s5284r
_cod_depositor_comments 'Adding full bibliography for 4514406--4514408.cif.'
_cod_original_cell_volume 3363.7(2)
_cod_database_code 4514407
_shelxl_version_number 2014/6
_chemical_oxdiff_formula CrPC32H24NO5
_shelx_space_group_comment
;
The symmetry employed for this shelxl refinement is uniquely defined
by the following loop, which should always be used as a source of
symmetry information in preference to the above space-group names.
They are only intended as comments.
;
_shelx_estimated_absorpt_t_max 0.813
_shelx_estimated_absorpt_t_min 0.467
_reflns_odcompleteness_completeness 99.94
_reflns_odcompleteness_iscentric 1
_reflns_odcompleteness_theta 68.13
_olex2_refinement_description
;
1. Fixed Uiso
 At 1.2 times of:
  All C(H) groups, All C(H,H) groups
 At 1.5 times of:
  All C(H,H,H) groups
2. Restrained distances
 C36-C35 = C35-C34 = C34-C33 = C37-C33
 1.54 with sigma of 0.002
 C37A-C33A = C34A-C33A = C35A-C34A = C36A-C35A
 1.54 with sigma of 0.002
 C35-C33
 2.4 with sigma of 0.002
 C37A-C34A
 2.4 with sigma of 0.002
 C36-C34
 2.4 with sigma of 0.002
 C36A-C34A
 2.4 with sigma of 0.002
3. Uiso/Uaniso restraints and constraints
C34A \\sim C36A \\sim C35A \\sim C33A \\sim C37A: within 2A with sigma of 0.002
and sigma for terminal atoms of 0.004
C34 \\sim C33 \\sim C37 \\sim C35 \\sim C36: within 2A with sigma of 0.002 and
sigma for terminal atoms of 0.004
4. Rigid body (RIGU) restrains
 C33, C35, C34, C36, C37, C36A, C35A, C34A, C33A, C37A
 with sigma for 1-2 distances of 0.002 and sigma for 1-3 distances of 0.002
5. Others
 Sof(C36A)=Sof(H36D)=Sof(H36E)=Sof(H36F)=Sof(C35A)=Sof(H35C)=Sof(H35D)=
 Sof(C34A)=Sof(H34C)=Sof(H34D)=Sof(C33A)=Sof(H33C)=Sof(H33D)=Sof(C37A)=
 Sof(H37D)=Sof(H37E)=Sof(H37F)=1-FVAR(1)
 Sof(C33)=Sof(H33A)=Sof(H33B)=Sof(C35)=Sof(H35A)=Sof(H35B)=Sof(C34)=Sof(H34A)=
 Sof(H34B)=Sof(C36)=Sof(H36A)=Sof(H36B)=Sof(H36C)=Sof(C37)=Sof(H37A)=Sof(H37B)=
 Sof(H37C)=FVAR(1)
6.a Ternary CH refined with riding coordinates:
 C19(H19)
6.b Secondary CH2 refined with riding coordinates:
 C20(H20A,H20B), C21(H21A,H21B), C22(H22A,H22B), C33(H33A,H33B), C35(H35A,
 H35B), C34(H34A,H34B), C35A(H35C,H35D), C34A(H34C,H34D), C33A(H33C,H33D)
6.c Me refined with riding coordinates:
 C36A(H36D,H36E,H36F), C37A(H37D,H37E,H37F)
6.d Aromatic/amide H refined with riding coordinates:
 C18(H18), C17(H17), C15(H15), C3(H3), C4(H4), C5(H5), C6(H6), C7(H7), C9(H9),
 C10(H10), C11(H11), C12(H12), C13(H13), C24(H24), C25(H25), C28(H28), C29(H29)
6.e Idealised Me refined as rotating group:
 C36(H36A,H36B,H36C), C37(H37A,H37B,H37C)
;
_olex2_submission_special_instructions 'No special instructions were received'
_oxdiff_exptl_absorpt_empirical_details
;
Empirical correction (ABSPACK) includes:
- Absorption correction using spherical harmonics
- Frame scaling
;
_oxdiff_exptl_absorpt_empirical_full_max 1.620
_oxdiff_exptl_absorpt_empirical_full_min 0.574

loop_
_space_group_symop_operation_xyz
'x, y, z'
'-x+1/2, -y, z+1/2'
'x+1/2, -y+1/2, -z'
'-x, y+1/2, -z+1/2'

loop_
_atom_site_label
_atom_site_type_symbol
_atom_site_fract_x
_atom_site_fract_y
_atom_site_fract_z
_atom_site_U_iso_or_equiv
_atom_site_adp_type
_atom_site_occupancy
_atom_site_site_symmetry_order
_atom_site_calc_flag
_atom_site_refinement_flags_posn
_atom_site_refinement_flags_adp
_atom_site_refinement_flags_occupancy
_atom_site_disorder_assembly
_atom_site_disorder_group
Cr1 Cr 0.26154(13) -0.07335(4) 0.35235(3) 0.0479(2) Uani 1 1 d . . . . .
P1 P 0.26451(19) -0.00242(6) 0.49132(5) 0.0457(3) Uani 1 1 d . . . . .
O0AA O -0.0967(6) -0.1034(2) 0.4125(2) 0.0723(13) Uani 1 1 d . . . . .
O1AA O 0.3553(8) -0.2205(2) 0.3731(3) 0.0907(17) Uani 1 1 d . . . . .
O3 O 0.0663(11) -0.1081(3) 0.2455(3) 0.105(2) Uani 1 1 d . . . . .
N3 N -0.4586(11) 0.2567(4) 0.4325(3) 0.091(2) Uani 1 1 d . . . . .
O1 O 0.7055(9) 0.0205(4) 0.2438(2) 0.0953(18) Uani 1 1 d . . . . .
O2 O 0.4029(9) 0.0150(4) 0.2122(2) 0.098(2) Uani 1 1 d . . . . .
C1 C 0.3549(7) -0.0044(3) 0.4191(2) 0.0461(10) Uani 1 1 d . . . . .
C18 C 0.5045(8) -0.0459(3) 0.4022(2) 0.0516(12) Uani 1 1 d . . . . .
H18 H 0.5685 -0.0715 0.4287 0.062 Uiso 1 1 calc R . . . .
C17 C 0.5599(8) -0.0496(3) 0.3461(3) 0.0566(13) Uani 1 1 d . . . . .
H17 H 0.6586 -0.0780 0.3360 0.068 Uiso 1 1 calc R . . . .
C16 C 0.4685(9) -0.0113(3) 0.3052(2) 0.0543(13) Uani 1 1 d . . . . .
C15 C 0.3182(8) 0.0305(3) 0.3213(2) 0.0514(12) Uani 1 1 d . . . . .
H15 H 0.2546 0.0553 0.2942 0.062 Uiso 1 1 calc R . . . .
C14 C 0.2611(8) 0.0358(2) 0.37711(19) 0.0441(9) Uani 1 1 d . . . . .
C2 C 0.4298(8) 0.0550(3) 0.5249(2) 0.0473(11) Uani 1 1 d . . . . .
C3 C 0.3597(9) 0.0938(3) 0.5692(2) 0.0570(13) Uani 1 1 d . . . . .
H3 H 0.2336 0.0913 0.5783 0.068 Uiso 1 1 calc R . . . .
C4 C 0.4778(12) 0.1360(3) 0.5993(3) 0.0719(19) Uani 1 1 d . . . . .
H4 H 0.4300 0.1604 0.6294 0.086 Uiso 1 1 calc R . . . .
C5 C 0.6624(12) 0.1427(4) 0.5861(3) 0.0745(19) Uani 1 1 d . . . . .
H5 H 0.7386 0.1720 0.6064 0.089 Uiso 1 1 calc R . . . .
C6 C 0.7353(11) 0.1055(3) 0.5422(3) 0.0670(15) Uani 1 1 d . . . . .
H6 H 0.8612 0.1091 0.5329 0.080 Uiso 1 1 calc R . . . .
C7 C 0.6169(8) 0.0623(3) 0.5120(2) 0.0564(13) Uani 1 1 d . . . . .
H7 H 0.6658 0.0377 0.4822 0.068 Uiso 1 1 calc R . . . .
C8 C 0.3345(9) -0.0866(3) 0.5179(2) 0.0549(13) Uani 1 1 d . . . . .
C9 C 0.1917(11) -0.1343(3) 0.5234(3) 0.0721(18) Uani 1 1 d . . . . .
H9 H 0.0698 -0.1230 0.5136 0.086 Uiso 1 1 calc R . . . .
C10 C 0.2335(19) -0.1996(4) 0.5441(3) 0.098(3) Uani 1 1 d . . . . .
H10 H 0.1392 -0.2321 0.5474 0.118 Uiso 1 1 calc R . . . .
C11 C 0.4135(18) -0.2156(4) 0.5594(4) 0.104(3) Uani 1 1 d . . . . .
H11 H 0.4407 -0.2592 0.5726 0.124 Uiso 1 1 calc R . . . .
C12 C 0.5557(15) -0.1671(4) 0.5552(4) 0.091(3) Uani 1 1 d . . . . .
H12 H 0.6768 -0.1777 0.5664 0.109 Uiso 1 1 calc R . . . .
C13 C 0.5146(11) -0.1036(3) 0.5345(3) 0.0674(16) Uani 1 1 d . . . . .
H13 H 0.6093 -0.0712 0.5315 0.081 Uiso 1 1 calc R . . . .
C23 C 0.1038(7) 0.0835(3) 0.3898(2) 0.0463(11) Uani 1 1 d . . . . .
C24 C -0.0682(8) 0.0761(3) 0.3625(2) 0.0526(12) Uani 1 1 d . . . . .
H24 H -0.0855 0.0405 0.3374 0.063 Uiso 1 1 calc R . . . .
C25 C -0.2126(8) 0.1215(3) 0.3728(3) 0.0553(13) Uani 1 1 d . . . . .
H25 H -0.3273 0.1162 0.3551 0.066 Uiso 1 1 calc R . . . .
C26 C -0.1850(9) 0.1755(3) 0.4100(3) 0.0568(13) Uani 1 1 d . . . . .
C28 C -0.0110(9) 0.1835(3) 0.4360(3) 0.0566(13) Uani 1 1 d . . . . .
H28 H 0.0083 0.2198 0.4603 0.068 Uiso 1 1 calc R . . . .
C29 C 0.1307(9) 0.1381(3) 0.4259(2) 0.0535(13) Uani 1 1 d . . . . .
H29 H 0.2458 0.1439 0.4433 0.064 Uiso 1 1 calc R . . . .
C27 C -0.3367(10) 0.2211(4) 0.4225(3) 0.0684(16) Uani 1 1 d . . . . .
C19 C 0.5374(12) -0.0141(4) 0.2458(3) 0.0718(19) Uani 1 1 d . . . . .
H19 H 0.5568 -0.0619 0.2348 0.086 Uiso 1 1 calc R . . . .
C20 C 0.7829(18) 0.0185(8) 0.1885(4) 0.129(4) Uani 1 1 d . . . . .
H20A H 0.8108 -0.0283 0.1781 0.155 Uiso 1 1 calc R . . . .
H20B H 0.8981 0.0447 0.1872 0.155 Uiso 1 1 calc R . . . .
C21 C 0.6405(19) 0.0489(7) 0.1482(4) 0.119(4) Uani 1 1 d . . . . .
H21A H 0.6227 0.0971 0.1560 0.142 Uiso 1 1 calc R . . . .
H21B H 0.6849 0.0443 0.1102 0.142 Uiso 1 1 calc R . . . .
C22 C 0.4637(19) 0.0122(8) 0.1550(3) 0.125(4) Uani 1 1 d . . . . .
H22A H 0.3691 0.0324 0.1312 0.150 Uiso 1 1 calc R . . . .
H22B H 0.4799 -0.0351 0.1439 0.150 Uiso 1 1 calc R . . . .
C30 C 0.0408(8) -0.0906(3) 0.3896(3) 0.0576(14) Uani 1 1 d . . . . .
C31 C 0.3179(9) -0.1639(3) 0.3640(3) 0.0641(16) Uani 1 1 d . . . . .
C32 C 0.1412(12) -0.0950(3) 0.2863(3) 0.0716(18) Uani 1 1 d . . . . .
C33 C 0.090(4) 0.2162(18) 0.2635(16) 0.197(11) Uani 0.47(2) 1 d D U P A 1
H33A H 0.1248 0.1937 0.2979 0.236 Uiso 0.47(2) 1 calc R . P A 1
H33B H 0.0009 0.2522 0.2724 0.236 Uiso 0.47(2) 1 calc R . P A 1
C35 C 0.423(4) 0.2213(12) 0.2735(17) 0.196(11) Uani 0.47(2) 1 d D U P A 1
H35A H 0.5043 0.1899 0.2536 0.236 Uiso 0.47(2) 1 calc R . P A 1
H35B H 0.3746 0.1988 0.3064 0.236 Uiso 0.47(2) 1 calc R . P A 1
C34 C 0.264(4) 0.2474(17) 0.2359(12) 0.197(11) Uani 0.47(2) 1 d D U P A 1
H34A H 0.2585 0.2969 0.2358 0.237 Uiso 0.47(2) 1 calc R . P A 1
H34B H 0.2787 0.2312 0.1980 0.237 Uiso 0.47(2) 1 calc R . P A 1
C36 C 0.527(6) 0.2878(16) 0.289(2) 0.195(11) Uani 0.47(2) 1 d D U P A 1
H36A H 0.6372 0.2919 0.2660 0.292 Uiso 0.47(2) 1 calc GR . P A 1
H36B H 0.5619 0.2866 0.3271 0.292 Uiso 0.47(2) 1 calc GR . P A 1
H36C H 0.4464 0.3262 0.2820 0.292 Uiso 0.47(2) 1 calc GR . P A 1
C37 C -0.002(7) 0.1642(17) 0.2239(17) 0.200(11) Uani 0.47(2) 1 d D U P A 1
H37A H -0.1318 0.1751 0.2195 0.300 Uiso 0.47(2) 1 calc GR . P A 1
H37B H 0.0103 0.1191 0.2392 0.300 Uiso 0.47(2) 1 calc GR . P A 1
H37C H 0.0593 0.1660 0.1884 0.300 Uiso 0.47(2) 1 calc GR . P A 1
C36A C 0.589(5) 0.258(2) 0.276(3) 0.276(14) Uani 0.53(2) 1 d D U P A 2
H36D H 0.6812 0.2931 0.2715 0.413 Uiso 0.53(2) 1 calc R . P A 2
H36E H 0.5997 0.2380 0.3122 0.413 Uiso 0.53(2) 1 calc R . P A 2
H36F H 0.6098 0.2230 0.2482 0.413 Uiso 0.53(2) 1 calc R . P A 2
C35A C 0.392(5) 0.2882(14) 0.268(2) 0.275(14) Uani 0.53(2) 1 d D U P A 2
H35C H 0.3668 0.3230 0.2959 0.329 Uiso 0.53(2) 1 calc R . P A 2
H35D H 0.3771 0.3078 0.2314 0.329 Uiso 0.53(2) 1 calc R . P A 2
C34A C 0.266(5) 0.2254(17) 0.2762(15) 0.275(14) Uani 0.53(2) 1 d D U P A 2
H34C H 0.1544 0.2390 0.2965 0.330 Uiso 0.53(2) 1 calc R . P A 2
H34D H 0.3313 0.1918 0.2986 0.330 Uiso 0.53(2) 1 calc R . P A 2
C33A C 0.207(6) 0.1922(17) 0.2208(14) 0.275(14) Uani 0.53(2) 1 d D U P A 2
H33C H 0.2912 0.2048 0.1909 0.330 Uiso 0.53(2) 1 calc R . P A 2
H33D H 0.2027 0.1428 0.2239 0.330 Uiso 0.53(2) 1 calc R . P A 2
C37A C 0.010(5) 0.222(2) 0.2116(15) 0.275(14) Uani 0.53(2) 1 d D U P A 2
H37D H -0.0408 0.2046 0.1775 0.412 Uiso 0.53(2) 1 calc R . P A 2
H37E H -0.0695 0.2096 0.2420 0.412 Uiso 0.53(2) 1 calc R . P A 2
H37F H 0.0182 0.2711 0.2094 0.412 Uiso 0.53(2) 1 calc R . P A 2

loop_
_atom_site_aniso_label
_atom_site_aniso_U_11
_atom_site_aniso_U_22
_atom_site_aniso_U_33
_atom_site_aniso_U_23
_atom_site_aniso_U_13
_atom_site_aniso_U_12
Cr1 0.0513(4) 0.0397(4) 0.0529(4) 0.0005(3) -0.0031(4) -0.0009(4)
P1 0.0474(6) 0.0436(5) 0.0460(6) 0.0031(5) 0.0043(5) 0.0012(6)
O0AA 0.046(2) 0.062(3) 0.109(4) 0.017(3) 0.007(2) 0.0004(18)
O1AA 0.089(4) 0.049(3) 0.134(5) 0.013(3) 0.015(3) 0.017(2)
O3 0.142(6) 0.092(4) 0.079(3) -0.008(3) -0.037(4) -0.031(4)
N3 0.088(4) 0.086(4) 0.098(5) -0.020(4) -0.008(4) 0.032(4)
O1 0.089(4) 0.133(5) 0.064(3) -0.013(3) 0.021(3) -0.026(3)
O2 0.097(4) 0.152(6) 0.046(2) 0.003(3) -0.005(2) -0.022(4)
C1 0.043(2) 0.049(3) 0.046(2) 0.000(2) 0.0002(19) 0.003(2)
C18 0.049(3) 0.058(3) 0.049(3) -0.003(2) -0.002(2) -0.002(2)
C17 0.049(3) 0.058(3) 0.062(3) -0.013(3) 0.001(2) -0.004(2)
C16 0.063(3) 0.050(3) 0.049(3) -0.005(2) 0.001(2) -0.016(2)
C15 0.070(3) 0.037(2) 0.047(3) 0.001(2) -0.010(2) -0.013(2)
C14 0.051(2) 0.0351(19) 0.046(2) 0.0000(17) -0.007(2) -0.004(2)
C2 0.061(3) 0.041(2) 0.040(2) 0.0072(19) 0.003(2) 0.001(2)
C3 0.071(3) 0.050(3) 0.050(3) 0.001(2) 0.004(3) 0.002(3)
C4 0.105(6) 0.050(3) 0.061(4) -0.006(3) 0.006(3) -0.012(4)
C5 0.103(5) 0.061(4) 0.060(4) 0.006(3) -0.017(3) -0.026(4)
C6 0.065(4) 0.074(4) 0.062(3) 0.006(3) -0.004(3) -0.017(3)
C7 0.064(3) 0.056(3) 0.049(3) 0.003(2) 0.000(2) -0.007(3)
C8 0.071(3) 0.044(3) 0.049(3) 0.002(2) 0.003(2) 0.001(2)
C9 0.089(5) 0.058(3) 0.069(4) 0.010(3) -0.003(3) -0.012(3)
C10 0.150(9) 0.061(4) 0.084(5) 0.015(4) 0.000(6) -0.037(6)
C11 0.161(10) 0.053(4) 0.097(6) 0.015(4) -0.020(6) 0.013(5)
C12 0.122(7) 0.056(4) 0.094(6) 0.013(4) -0.024(5) 0.013(4)
C13 0.085(4) 0.049(3) 0.068(4) 0.006(3) -0.009(3) 0.013(3)
C23 0.054(3) 0.035(2) 0.049(3) 0.004(2) -0.005(2) -0.005(2)
C24 0.058(3) 0.037(2) 0.063(3) 0.000(2) -0.013(2) -0.004(2)
C25 0.057(3) 0.041(2) 0.068(3) -0.001(2) -0.010(2) -0.001(2)
C26 0.067(3) 0.038(2) 0.066(3) 0.004(2) -0.004(3) 0.005(2)
C28 0.069(3) 0.041(3) 0.059(3) -0.004(2) -0.007(3) 0.000(2)
C29 0.065(3) 0.038(2) 0.058(3) 0.000(2) -0.011(2) -0.007(2)
C27 0.074(4) 0.057(3) 0.073(4) -0.004(3) -0.004(3) 0.008(3)
C19 0.101(5) 0.063(4) 0.051(3) -0.011(3) 0.003(3) -0.023(4)
C20 0.125(9) 0.180(12) 0.083(6) -0.010(7) 0.039(6) -0.043(9)
C21 0.172(11) 0.127(8) 0.057(4) 0.004(5) 0.032(6) -0.027(8)
C22 0.159(10) 0.171(11) 0.045(4) 0.007(5) -0.004(5) -0.050(9)
C30 0.054(3) 0.039(3) 0.080(4) 0.003(3) -0.012(3) 0.003(2)
C31 0.061(3) 0.048(3) 0.082(4) 0.004(3) 0.010(3) 0.006(2)
C32 0.092(5) 0.052(3) 0.071(4) -0.005(3) -0.010(4) -0.016(3)
C33 0.24(2) 0.142(13) 0.213(19) 0.069(12) -0.050(17) -0.012(14)
C35 0.24(2) 0.140(13) 0.213(19) 0.069(12) -0.050(17) -0.012(14)
C34 0.24(2) 0.142(13) 0.213(19) 0.069(12) -0.050(17) -0.012(14)
C36 0.24(2) 0.140(14) 0.210(19) 0.068(13) -0.049(17) -0.011(14)
C37 0.24(2) 0.145(14) 0.214(19) 0.069(13) -0.051(17) -0.012(14)
C36A 0.46(4) 0.153(17) 0.212(19) 0.067(15) -0.02(3) -0.03(2)
C35A 0.46(4) 0.149(16) 0.212(18) 0.065(14) -0.02(3) -0.03(2)
C34A 0.46(4) 0.149(16) 0.213(18) 0.064(14) -0.02(2) -0.03(2)
C33A 0.46(4) 0.149(16) 0.213(18) 0.064(14) -0.02(2) -0.03(2)
C37A 0.46(4) 0.148(17) 0.213(19) 0.062(15) -0.02(3) -0.03(2)

loop_
_atom_type_symbol
_atom_type_description
_atom_type_scat_dispersion_real
_atom_type_scat_dispersion_imag
_atom_type_scat_source
C C 0.0181 0.0091 'International Tables Vol C Tables 4.2.6.8 and 6.1.1.4'
H H 0.0000 0.0000 'International Tables Vol C Tables 4.2.6.8 and 6.1.1.4'
Cr Cr -0.1635 2.4439 'International Tables Vol C Tables 4.2.6.8 and 6.1.1.4'
N N 0.0311 0.0180 'International Tables Vol C Tables 4.2.6.8 and 6.1.1.4'
O O 0.0492 0.0322 'International Tables Vol C Tables 4.2.6.8 and 6.1.1.4'
P P 0.2955 0.4335 'International Tables Vol C Tables 4.2.6.8 and 6.1.1.4'

loop_
_geom_angle_atom_site_label_1
_geom_angle_atom_site_label_2
_geom_angle_atom_site_label_3
_geom_angle
C1 Cr1 C16 80.48(19)
C1 Cr1 C15 68.02(19)
C1 Cr1 C14 38.16(18)
C18 Cr1 C1 37.4(2)
C18 Cr1 C17 37.6(2)
C18 Cr1 C16 67.4(2)
C18 Cr1 C15 79.2(2)
C18 Cr1 C14 67.4(2)
C17 Cr1 C1 67.9(2)
C17 Cr1 C16 36.9(2)
C17 Cr1 C15 66.5(2)
C17 Cr1 C14 79.4(2)
C15 Cr1 C16 37.0(2)
C15 Cr1 C14 37.13(19)
C14 Cr1 C16 67.1(2)
C30 Cr1 C1 91.0(2)
C30 Cr1 C18 117.4(2)
C30 Cr1 C17 154.9(3)
C30 Cr1 C16 156.3(2)
C30 Cr1 C15 119.4(2)
C30 Cr1 C14 92.5(2)
C30 Cr1 C32 88.7(3)
C31 Cr1 C1 114.4(3)
C31 Cr1 C18 88.8(3)
C31 Cr1 C17 90.1(3)
C31 Cr1 C16 117.3(3)
C31 Cr1 C15 154.2(3)
C31 Cr1 C14 152.6(3)
C31 Cr1 C30 86.4(3)
C31 Cr1 C32 90.7(3)
C32 Cr1 C1 154.8(3)
C32 Cr1 C18 153.8(3)
C32 Cr1 C17 116.2(3)
C32 Cr1 C16 89.9(3)
C32 Cr1 C15 90.4(3)
C32 Cr1 C14 116.7(3)
C2 P1 C1 101.6(2)
C2 P1 C8 102.9(3)
C8 P1 C1 102.3(3)
C19 O1 C20 110.6(7)
C19 O2 C22 109.4(8)
P1 C1 Cr1 126.2(3)
C18 C1 Cr1 70.4(3)
C18 C1 P1 123.3(4)
C18 C1 C14 117.8(5)
C14 C1 Cr1 71.5(3)
C14 C1 P1 118.8(4)
Cr1 C18 H18 129.5
C1 C18 Cr1 72.2(3)
C1 C18 H18 119.3
C1 C18 C17 121.4(5)
C17 C18 Cr1 71.6(3)
C17 C18 H18 119.3
Cr1 C17 H17 129.1
C18 C17 Cr1 70.8(3)
C18 C17 H17 119.5
C16 C17 Cr1 72.9(3)
C16 C17 C18 120.9(6)
C16 C17 H17 119.5
C17 C16 Cr1 70.1(3)
C17 C16 C15 118.5(5)
C17 C16 C19 119.4(6)
C15 C16 Cr1 70.7(3)
C15 C16 C19 122.0(6)
C19 C16 Cr1 132.7(4)
Cr1 C15 H15 129.0
C16 C15 Cr1 72.3(3)
C16 C15 H15 119.1
C16 C15 C14 121.8(5)
C14 C15 Cr1 72.0(3)
C14 C15 H15 119.1
C1 C14 Cr1 70.3(3)
C1 C14 C23 123.2(4)
C15 C14 Cr1 70.9(3)
C15 C14 C1 119.5(5)
C15 C14 C23 117.3(4)
C23 C14 Cr1 131.2(4)
C3 C2 P1 116.1(4)
C7 C2 P1 126.4(4)
C7 C2 C3 117.5(5)
C2 C3 H3 119.9
C4 C3 C2 120.2(6)
C4 C3 H3 119.9
C3 C4 H4 119.2
C5 C4 C3 121.6(7)
C5 C4 H4 119.2
C4 C5 H5 120.3
C4 C5 C6 119.5(6)
C6 C5 H5 120.3
C5 C6 H6 120.5
C5 C6 C7 119.0(7)
C7 C6 H6 120.5
C2 C7 C6 122.1(6)
C2 C7 H7 118.9
C6 C7 H7 118.9
C9 C8 P1 115.8(5)
C13 C8 P1 124.6(5)
C13 C8 C9 119.5(6)
C8 C9 H9 120.4
C8 C9 C10 119.3(8)
C10 C9 H9 120.4
C9 C10 H10 119.9
C11 C10 C9 120.1(8)
C11 C10 H10 119.9
C10 C11 H11 119.7
C10 C11 C12 120.5(7)
C12 C11 H11 119.7
C11 C12 H12 120.4
C13 C12 C11 119.1(9)
C13 C12 H12 120.4
C8 C13 H13 119.3
C12 C13 C8 121.4(8)
C12 C13 H13 119.3
C24 C23 C14 120.1(5)
C29 C23 C14 120.3(5)
C29 C23 C24 119.5(5)
C23 C24 H24 119.9
C25 C24 C23 120.3(5)
C25 C24 H24 119.9
C24 C25 H25 120.2
C24 C25 C26 119.6(5)
C26 C25 H25 120.2
C25 C26 C28 119.7(5)
C25 C26 C27 119.7(6)
C28 C26 C27 120.6(6)
C26 C28 H28 119.8
C29 C28 C26 120.4(5)
C29 C28 H28 119.8
C23 C29 H29 119.8
C28 C29 C23 120.5(5)
C28 C29 H29 119.8
N3 C27 C26 179.2(9)
O1 C19 C16 107.3(5)
O1 C19 H19 109.6
O2 C19 O1 112.6(6)
O2 C19 C16 108.1(6)
O2 C19 H19 109.6
C16 C19 H19 109.6
O1 C20 H20A 110.0
O1 C20 H20B 110.0
O1 C20 C21 108.7(10)
H20A C20 H20B 108.3
C21 C20 H20A 110.0
C21 C20 H20B 110.0
C20 C21 H21A 110.0
C20 C21 H21B 110.0
H21A C21 H21B 108.4
C22 C21 C20 108.3(9)
C22 C21 H21A 110.0
C22 C21 H21B 110.0
O2 C22 C21 110.4(8)
O2 C22 H22A 109.6
O2 C22 H22B 109.6
C21 C22 H22A 109.6
C21 C22 H22B 109.6
H22A C22 H22B 108.1
O0AA C30 Cr1 177.9(5)
O1AA C31 Cr1 177.8(7)
O3 C32 Cr1 179.6(8)
H33A C33 H33B 108.2
C34 C33 H33A 109.7
C34 C33 H33B 109.7
C37 C33 H33A 109.7
C37 C33 H33B 109.7
C37 C33 C34 110(3)
H35A C35 H35B 109.2
C34 C35 H35A 111.3
C34 C35 H35B 111.3
C34 C35 C36 102.3(2)
C36 C35 H35A 111.3
C36 C35 H35B 111.3
C33 C34 C35 102.4(2)
C33 C34 H34A 111.3
C33 C34 H34B 111.3
C35 C34 H34A 111.3
C35 C34 H34B 111.3
H34A C34 H34B 109.2
C35 C36 H36A 109.5
C35 C36 H36B 109.5
C35 C36 H36C 109.5
H36A C36 H36B 109.5
H36A C36 H36C 109.5
H36B C36 H36C 109.5
C33 C37 H37A 109.5
C33 C37 H37B 109.5
C33 C37 H37C 109.5
H37A C37 H37B 109.5
H37A C37 H37C 109.5
H37B C37 H37C 109.5
H36D C36A H36E 109.5
H36D C36A H36F 109.5
H36E C36A H36F 109.5
C35A C36A H36D 109.5
C35A C36A H36E 109.5
C35A C36A H36F 109.5
C36A C35A H35C 111.3
C36A C35A H35D 111.3
H35C C35A H35D 109.2
C34A C35A C36A 102.3(2)
C34A C35A H35C 111.3
C34A C35A H35D 111.3
C35A C34A H34C 109.0
C35A C34A H34D 109.0
C35A C34A C33A 113(4)
H34C C34A H34D 107.8
C33A C34A H34C 109.0
C33A C34A H34D 109.0
C34A C33A H33C 111.3
C34A C33A H33D 111.3
H33C C33A H33D 109.2
C37A C33A C34A 102.3(2)
C37A C33A H33C 111.3
C37A C33A H33D 111.3
C33A C37A H37D 109.5
C33A C37A H37E 109.5
C33A C37A H37F 109.5
H37D C37A H37E 109.5
H37D C37A H37F 109.5
H37E C37A H37F 109.5

loop_
_geom_bond_atom_site_label_1
_geom_bond_atom_site_label_2
_geom_bond_distance
Cr1 C1 2.200(5)
Cr1 C18 2.178(6)
Cr1 C17 2.188(6)
Cr1 C16 2.224(6)
Cr1 C15 2.203(5)
Cr1 C14 2.217(4)
Cr1 C30 1.846(7)
Cr1 C31 1.838(6)
Cr1 C32 1.855(7)
P1 C1 1.853(5)
P1 C2 1.820(6)
P1 C8 1.836(6)
O0AA C30 1.154(8)
O1AA C31 1.162(8)
O3 C32 1.147(9)
N3 C27 1.142(9)
O1 C19 1.380(9)
O1 C20 1.441(10)
O2 C19 1.380(10)
O2 C22 1.443(10)
C1 C18 1.403(8)
C1 C14 1.444(7)
C18 H18 0.9300
C18 C17 1.408(8)
C17 H17 0.9300
C17 C16 1.398(9)
C16 C15 1.404(9)
C16 C19 1.513(8)
C15 H15 0.9300
C15 C14 1.407(7)
C14 C23 1.493(8)
C2 C3 1.400(8)
C2 C7 1.381(8)
C3 H3 0.9300
C3 C4 1.386(10)
C4 H4 0.9300
C4 C5 1.364(11)
C5 H5 0.9300
C5 C6 1.385(11)
C6 H6 0.9300
C6 C7 1.399(9)
C7 H7 0.9300
C8 C9 1.390(9)
C8 C13 1.388(9)
C9 H9 0.9300
C9 C10 1.404(11)
C10 H10 0.9300
C10 C11 1.375(16)
C11 H11 0.9300
C11 C12 1.395(15)
C12 H12 0.9300
C12 C13 1.371(9)
C13 H13 0.9300
C23 C24 1.401(7)
C23 C29 1.390(7)
C24 H24 0.9300
C24 C25 1.386(8)
C25 H25 0.9300
C25 C26 1.398(8)
C26 C28 1.400(9)
C26 C27 1.436(9)
C28 H28 0.9300
C28 C29 1.369(9)
C29 H29 0.9300
C19 H19 0.9800
C20 H20A 0.9700
C20 H20B 0.9700
C20 C21 1.526(18)
C21 H21A 0.9700
C21 H21B 0.9700
C21 C22 1.463(16)
C22 H22A 0.9700
C22 H22B 0.9700
C33 H33A 0.9700
C33 H33B 0.9700
C33 C34 1.540(3)
C33 C37 1.539(3)
C35 H35A 0.9700
C35 H35B 0.9700
C35 C34 1.540(3)
C35 C36 1.540(3)
C34 H34A 0.9700
C34 H34B 0.9700
C36 H36A 0.9600
C36 H36B 0.9600
C36 H36C 0.9600
C37 H37A 0.9600
C37 H37B 0.9600
C37 H37C 0.9600
C36A H36D 0.9600
C36A H36E 0.9600
C36A H36F 0.9600
C36A C35A 1.540(3)
C35A H35C 0.9700
C35A H35D 0.9700
C35A C34A 1.540(3)
C34A H34C 0.9700
C34A H34D 0.9700
C34A C33A 1.540(3)
C33A H33C 0.9700
C33A H33D 0.9700
C33A C37A 1.540(3)
C37A H37D 0.9600
C37A H37E 0.9600
C37A H37F 0.9600

loop_
_geom_torsion_atom_site_label_1
_geom_torsion_atom_site_label_2
_geom_torsion_atom_site_label_3
_geom_torsion_atom_site_label_4
_geom_torsion
Cr1 C1 C18 C17 54.2(5)
Cr1 C1 C14 C15 -53.0(4)
Cr1 C1 C14 C23 127.0(5)
Cr1 C18 C17 C16 55.2(5)
Cr1 C17 C16 C15 53.3(4)
Cr1 C17 C16 C19 -128.6(5)
Cr1 C16 C15 C14 54.6(4)
Cr1 C16 C19 O1 -160.7(5)
Cr1 C16 C19 O2 77.6(8)
Cr1 C15 C14 C1 52.7(4)
Cr1 C15 C14 C23 -127.3(4)
Cr1 C14 C23 C24 -31.7(7)
Cr1 C14 C23 C29 152.4(4)
P1 C1 C18 Cr1 121.1(4)
P1 C1 C18 C17 175.2(4)
P1 C1 C14 Cr1 -121.8(4)
P1 C1 C14 C15 -174.8(4)
P1 C1 C14 C23 5.2(7)
P1 C2 C3 C4 176.2(5)
P1 C2 C7 C6 -176.6(5)
P1 C8 C9 C10 -179.3(6)
P1 C8 C13 C12 178.4(6)
O1 C20 C21 C22 -54.5(13)
C1 P1 C2 C3 149.7(4)
C1 P1 C2 C7 -32.3(5)
C1 P1 C8 C9 -105.8(5)
C1 P1 C8 C13 77.1(6)
C1 C18 C17 Cr1 -54.4(5)
C1 C18 C17 C16 0.8(9)
C1 C14 C23 C24 -123.9(6)
C1 C14 C23 C29 60.3(7)
C18 C1 C14 Cr1 54.9(4)
C18 C1 C14 C15 1.9(7)
C18 C1 C14 C23 -178.1(5)
C18 C17 C16 Cr1 -54.2(5)
C18 C17 C16 C15 -0.9(8)
C18 C17 C16 C19 177.2(5)
C17 C16 C15 Cr1 -53.1(5)
C17 C16 C15 C14 1.5(8)
C17 C16 C19 O1 -71.4(8)
C17 C16 C19 O2 166.9(6)
C16 C15 C14 Cr1 -54.8(4)
C16 C15 C14 C1 -2.0(7)
C16 C15 C14 C23 178.0(5)
C15 C16 C19 O1 106.7(7)
C15 C16 C19 O2 -15.0(8)
C15 C14 C23 C24 56.1(7)
C15 C14 C23 C29 -119.7(6)
C14 C1 C18 Cr1 -55.4(4)
C14 C1 C18 C17 -1.2(8)
C14 C23 C24 C25 -178.0(5)
C14 C23 C29 C28 177.6(5)
C2 P1 C1 Cr1 170.6(3)
C2 P1 C1 C18 81.6(5)
C2 P1 C1 C14 -102.0(4)
C2 P1 C8 C9 149.0(5)
C2 P1 C8 C13 -28.1(6)
C2 C3 C4 C5 2.0(10)
C3 C2 C7 C6 1.3(8)
C3 C4 C5 C6 -1.3(11)
C4 C5 C6 C7 0.6(10)
C5 C6 C7 C2 -0.7(9)
C7 C2 C3 C4 -1.9(8)
C8 P1 C1 Cr1 64.5(4)
C8 P1 C1 C18 -24.5(5)
C8 P1 C1 C14 151.9(4)
C8 P1 C2 C3 -104.7(4)
C8 P1 C2 C7 73.3(5)
C8 C9 C10 C11 1.0(13)
C9 C8 C13 C12 1.4(11)
C9 C10 C11 C12 0.8(15)
C10 C11 C12 C13 -1.4(15)
C11 C12 C13 C8 0.3(13)
C13 C8 C9 C10 -2.0(10)
C23 C24 C25 C26 0.9(9)
C24 C23 C29 C28 1.7(8)
C24 C25 C26 C28 0.7(9)
C24 C25 C26 C27 -177.5(6)
C25 C26 C28 C29 -1.1(9)
C26 C28 C29 C23 -0.1(9)
C29 C23 C24 C25 -2.1(8)
C27 C26 C28 C29 177.1(6)
C19 O1 C20 C21 57.1(12)
C19 O2 C22 C21 -59.5(13)
C19 C16 C15 Cr1 128.9(5)
C19 C16 C15 C14 -176.5(5)
C20 O1 C19 O2 -62.6(10)
C20 O1 C19 C16 178.6(9)
C20 C21 C22 O2 56.0(14)
C22 O2 C19 O1 62.4(9)
C22 O2 C19 C16 -179.2(7)
C36 C35 C34 C33 -127(4)
C37 C33 C34 C35 -115(2)
C36A C35A C34A C33A -97(5)
C35A C34A C33A C37A -98(3)
